data_4025499
loop_
_publ_author_name
'Rahman Shah Zaib Saleem'
'Jetze J. Tepe'

_publ_section_title
;
 Synthesis of 1,2,4-Triazolines and Triazoles Utilizing Oxazolones
;
_journal_name_full 'Journal of Organic Chemistry'
_journal_page_first 4330
_journal_page_last 4332
_journal_paper_doi 10.1021/jo100716m
_journal_volume 75
_journal_year 2010
_chemical_formula_moiety 'C18 H23 N3 O6'
_chemical_formula_sum 'C18 H23 N3 O6'
_chemical_formula_weight 377.39
_space_group_IT_number 14
_symmetry_cell_setting monoclinic
_symmetry_Int_Tables_number 14
_symmetry_space_group_name_Hall '-P 2yn'
_symmetry_space_group_name_H-M 'P 1 21/n 1'
_atom_sites_solution_hydrogens geom
_atom_sites_solution_primary direct
_atom_sites_solution_secondary difmap
_audit_creation_method SHELXL-97
_cell_angle_alpha 90.00
_cell_angle_beta 97.0900(10)
_cell_angle_gamma 90.00
_cell_formula_units_Z 4
_cell_length_a 8.56400(10)
_cell_length_b 11.15870(10)
_cell_length_c 20.5325(3)
_cell_measurement_reflns_used 6060
_cell_measurement_temperature 173(2)
_cell_measurement_theta_max 25.33
_cell_measurement_theta_min 2.48
_cell_volume 1947.15(4)
_computing_cell_refinement 'APEX2 (BRUKER, V2008.5-0, 2006)'
_computing_data_collection 'COSMO (BRUKER, V1.58, 2006)'
_computing_data_reduction 'SAINT (BRUKER, V7.34A, 2006)'
_computing_molecular_graphics 'SHELXTL (Sheldrick, Acta Cryst. A64 2008, 112-122)'
_computing_publication_material 'SHELXTL (Sheldrick, Acta Cryst. A64 2008, 112-122)'
_computing_structure_refinement 'SHELXL (Sheldrick, Acta Cryst. A64 2008, 112-122)'
_computing_structure_solution 'SHELXS (Sheldrick, Acta Cryst. A64 2008, 112-122)'
_diffrn_ambient_temperature 173(2)
_diffrn_detector_area_resol_mean 836.6
_diffrn_measured_fraction_theta_full 0.988
_diffrn_measured_fraction_theta_max 0.988
_diffrn_measurement_device_type 'Bruker APEX-II CCD'
_diffrn_measurement_method '\w,and/f 0.5 deg'
_diffrn_radiation_monochromator graphite
_diffrn_radiation_probe x-ray
_diffrn_radiation_type MoK\a
_diffrn_radiation_wavelength 0.71073
_diffrn_reflns_av_R_equivalents 0.0320
_diffrn_reflns_av_sigmaI/netI 0.0387
_diffrn_reflns_limit_h_max 11
_diffrn_reflns_limit_h_min -11
_diffrn_reflns_limit_k_max 13
_diffrn_reflns_limit_k_min -14
_diffrn_reflns_limit_l_max 24
_diffrn_reflns_limit_l_min -26
_diffrn_reflns_number 14270
_diffrn_reflns_theta_full 27.54
_diffrn_reflns_theta_max 27.54
_diffrn_reflns_theta_min 2.00
_diffrn_source 'fine-focus sealed tube'
_exptl_absorpt_coefficient_mu 0.098
_exptl_absorpt_correction_T_max 0.9861
_exptl_absorpt_correction_T_min 0.9674
_exptl_absorpt_correction_type multi-scan
_exptl_absorpt_process_details SADABS
_exptl_crystal_colour colourless
_exptl_crystal_density_diffrn 1.287
_exptl_crystal_density_method 'not measured'
_exptl_crystal_description block
_exptl_crystal_F_000 800
_exptl_crystal_size_max 0.34
_exptl_crystal_size_mid 0.34
_exptl_crystal_size_min 0.14
_refine_diff_density_max 0.236
_refine_diff_density_min -0.222
_refine_diff_density_rms 0.043
_refine_ls_extinction_method none
_refine_ls_goodness_of_fit_ref 1.063
_refine_ls_hydrogen_treatment constr
_refine_ls_matrix_type full
_refine_ls_number_parameters 249
_refine_ls_number_reflns 4446
_refine_ls_number_restraints 0
_refine_ls_restrained_S_all 1.063
_refine_ls_R_factor_all 0.0612
_refine_ls_R_factor_gt 0.0421
_refine_ls_shift/su_max 0.001
_refine_ls_shift/su_mean 0.000
_refine_ls_structure_factor_coef Fsqd
_refine_ls_weighting_details 'calc w=1/[\s^2^(Fo^2^)+(0.0448P)^2^+0.2646P] where P=(Fo^2^+2Fc^2^)/3'
_refine_ls_weighting_scheme calc
_refine_ls_wR_factor_gt 0.0959
_refine_ls_wR_factor_ref 0.1042
_reflns_number_gt 3273
_reflns_number_total 4446
_reflns_threshold_expression >2sigma(I)
_cod_data_source_file jo100716m_si_003.cif
_cod_data_source_block jjt18_0m
_cod_depositor_comments
;
The following automatic conversions were performed:

'_exptl_absorpt_correction_type' value 'Multi-scan' changed to
'multi-scan' according to the built-in table from CIF Core dictionary
named 'cif_core.dic' version 2.4.1 from 2010-06-29.

Automatic conversion script
Id: cif_fix_values 1646 2011-03-28 12:23:43Z adriana 
;
_cod_original_sg_symbol_H-M 'P 21/n'
_cod_database_code 4025499

loop_
_symmetry_equiv_pos_as_xyz
'x, y, z'
'-x+1/2, y+1/2, -z+1/2'
'-x, -y, -z'
'x-1/2, -y-1/2, z-1/2'

loop_
_atom_site_label
_atom_site_type_symbol
_atom_site_fract_x
_atom_site_fract_y
_atom_site_fract_z
_atom_site_U_iso_or_equiv
_atom_site_adp_type
_atom_site_occupancy
_atom_site_symmetry_multiplicity
_atom_site_calc_flag
_atom_site_refinement_flags
_atom_site_disorder_assembly
_atom_site_disorder_group
O1 O 0.32455(12) 0.79004(8) 1.00675(5) 0.0299(2) Uani 1 1 d . . .
O2 O 0.24746(11) 0.97781(8) 0.97487(5) 0.0283(2) Uani 1 1 d . . .
O3 O 0.46742(11) 0.71799(9) 0.89325(5) 0.0326(3) Uani 1 1 d . . .
O4 O 0.35545(12) 0.53988(9) 0.86547(6) 0.0446(3) Uani 1 1 d . . .
O5 O -0.07331(11) 0.89186(8) 0.95058(5) 0.0300(2) Uani 1 1 d . . .
H5 H -0.1345 0.9353 0.9692 0.045 Uiso 1 1 calc R . .
O6 O -0.10130(13) 1.03559(9) 0.87386(6) 0.0443(3) Uani 1 1 d . . .
N1 N 0.20541(12) 0.82162(9) 0.90518(5) 0.0224(3) Uani 1 1 d . . .
N2 N 0.20705(12) 0.69497(9) 0.89717(5) 0.0225(3) Uani 1 1 d . . .
N3 N -0.01829(13) 0.76161(9) 0.83806(6) 0.0236(3) Uani 1 1 d . . .
C1 C 0.07190(15) 0.86958(11) 0.85966(7) 0.0236(3) Uani 1 1 d . . .
C2 C 0.06079(15) 0.66949(11) 0.85798(6) 0.0220(3) Uani 1 1 d . . .
C3 C -0.04139(16) 0.94481(12) 0.89602(7) 0.0268(3) Uani 1 1 d . . .
C4 C 0.12665(17) 0.93498(12) 0.80065(7) 0.0279(3) Uani 1 1 d . . .
H4 H 0.0312 0.9607 0.7709 0.034 Uiso 1 1 calc R . .
C5 C 0.2237(2) 1.04608(13) 0.82099(8) 0.0408(4) Uani 1 1 d . . .
H5A H 0.3189 1.0227 0.8497 0.061 Uiso 1 1 calc R . .
H5B H 0.1614 1.1011 0.8446 0.061 Uiso 1 1 calc R . .
H5C H 0.2534 1.0860 0.7818 0.061 Uiso 1 1 calc R . .
C6 C 0.22304(19) 0.85159(13) 0.76217(7) 0.0346(4) Uani 1 1 d . . .
H6A H 0.2450 0.8915 0.7218 0.052 Uiso 1 1 calc R . .
H6B H 0.1635 0.7778 0.7510 0.052 Uiso 1 1 calc R . .
H6C H 0.3224 0.8319 0.7890 0.052 Uiso 1 1 calc R . .
C7 C 0.25749(15) 0.86994(12) 0.96492(7) 0.0238(3) Uani 1 1 d . . .
C8 C 0.41320(18) 0.83692(14) 1.06657(7) 0.0371(4) Uani 1 1 d . . .
H8A H 0.3435 0.8839 1.0920 0.045 Uiso 1 1 calc R . .
H8B H 0.4995 0.8895 1.0557 0.045 Uiso 1 1 calc R . .
C9 C 0.4784(2) 0.73099(16) 1.10534(8) 0.0483(5) Uani 1 1 d . . .
H9A H 0.3922 0.6772 1.1133 0.072 Uiso 1 1 calc R . .
H9B H 0.5336 0.7581 1.1474 0.072 Uiso 1 1 calc R . .
H9C H 0.5521 0.6882 1.0807 0.072 Uiso 1 1 calc R . .
C10 C 0.34888(16) 0.64180(12) 0.88263(7) 0.0267(3) Uani 1 1 d . . .
C11 C 0.62307(17) 0.66839(16) 0.88682(8) 0.0404(4) Uani 1 1 d . . .
H11A H 0.6916 0.7320 0.8723 0.048 Uiso 1 1 calc R . .
H11B H 0.6133 0.6042 0.8533 0.048 Uiso 1 1 calc R . .
C12 C 0.6949(2) 0.6189(2) 0.95089(9) 0.0579(5) Uani 1 1 d . . .
H12A H 0.7034 0.6824 0.9841 0.087 Uiso 1 1 calc R . .
H12B H 0.7999 0.5876 0.9464 0.087 Uiso 1 1 calc R . .
H12C H 0.6287 0.5541 0.9644 0.087 Uiso 1 1 calc R . .
C13 C 0.00732(16) 0.54550(12) 0.84422(7) 0.0242(3) Uani 1 1 d . . .
C14 C 0.04402(18) 0.45388(12) 0.88919(8) 0.0326(3) Uani 1 1 d . . .
H14 H 0.1096 0.4695 0.9290 0.039 Uiso 1 1 calc R . .
C15 C -0.0149(2) 0.33967(13) 0.87600(9) 0.0419(4) Uani 1 1 d . . .
H15 H 0.0092 0.2772 0.9070 0.050 Uiso 1 1 calc R . .
C16 C -0.1087(2) 0.31668(14) 0.81783(10) 0.0453(4) Uani 1 1 d . . .
H16 H -0.1470 0.2379 0.8085 0.054 Uiso 1 1 calc R . .
C17 C -0.14722(18) 0.40724(14) 0.77322(9) 0.0403(4) Uani 1 1 d . . .
H17 H -0.2131 0.3911 0.7335 0.048 Uiso 1 1 calc R . .
C18 C -0.08989(17) 0.52200(13) 0.78630(7) 0.0307(3) Uani 1 1 d . . .
H18 H -0.1171 0.5846 0.7557 0.037 Uiso 1 1 calc R . .

loop_
_atom_site_aniso_label
_atom_site_aniso_U_11
_atom_site_aniso_U_22
_atom_site_aniso_U_33
_atom_site_aniso_U_23
_atom_site_aniso_U_13
_atom_site_aniso_U_12
O1 0.0349(6) 0.0265(5) 0.0262(5) -0.0019(4) -0.0050(4) 0.0018(4)
O2 0.0294(5) 0.0229(5) 0.0325(5) -0.0057(4) 0.0031(4) -0.0007(4)
O3 0.0214(5) 0.0322(5) 0.0444(6) -0.0024(5) 0.0045(5) 0.0007(4)
O4 0.0318(6) 0.0311(6) 0.0698(8) -0.0188(6) 0.0019(6) 0.0077(5)
O5 0.0310(6) 0.0254(5) 0.0352(6) -0.0020(4) 0.0099(4) 0.0034(4)
O6 0.0493(7) 0.0308(6) 0.0549(7) 0.0093(5) 0.0152(6) 0.0176(5)
N1 0.0238(6) 0.0160(5) 0.0265(6) -0.0021(5) 0.0001(5) 0.0010(4)
N2 0.0227(6) 0.0165(5) 0.0276(6) -0.0033(5) 0.0001(5) 0.0008(4)
N3 0.0240(6) 0.0204(6) 0.0261(6) -0.0003(5) 0.0015(5) -0.0009(5)
C1 0.0227(7) 0.0194(6) 0.0276(7) -0.0010(5) -0.0008(6) 0.0008(5)
C2 0.0222(7) 0.0222(7) 0.0215(7) 0.0006(5) 0.0030(5) 0.0004(5)
C3 0.0269(7) 0.0207(7) 0.0323(8) -0.0016(6) 0.0015(6) -0.0001(6)
C4 0.0319(8) 0.0232(7) 0.0281(7) 0.0041(6) 0.0012(6) -0.0002(6)
C5 0.0539(10) 0.0288(8) 0.0418(9) -0.0003(7) 0.0147(8) -0.0119(7)
C6 0.0469(9) 0.0309(8) 0.0269(8) 0.0019(6) 0.0082(7) -0.0007(7)
C7 0.0204(7) 0.0227(7) 0.0281(7) -0.0022(6) 0.0028(6) -0.0004(5)
C8 0.0366(9) 0.0409(9) 0.0305(8) -0.0077(7) -0.0096(7) 0.0025(7)
C9 0.0527(11) 0.0524(11) 0.0358(10) 0.0033(8) -0.0102(8) 0.0050(8)
C10 0.0240(7) 0.0281(7) 0.0270(7) -0.0025(6) -0.0001(6) 0.0044(6)
C11 0.0220(7) 0.0531(10) 0.0474(10) 0.0013(8) 0.0097(7) 0.0051(7)
C12 0.0307(9) 0.0887(15) 0.0546(12) 0.0134(11) 0.0062(8) 0.0175(10)
C13 0.0216(7) 0.0212(7) 0.0304(7) -0.0022(6) 0.0062(6) 0.0003(5)
C14 0.0347(8) 0.0247(7) 0.0380(9) 0.0017(6) 0.0034(7) 0.0002(6)
C15 0.0469(10) 0.0230(8) 0.0570(11) 0.0063(7) 0.0108(9) -0.0014(7)
C16 0.0395(9) 0.0245(8) 0.0721(13) -0.0073(8) 0.0078(9) -0.0074(7)
C17 0.0310(8) 0.0369(9) 0.0510(10) -0.0148(8) -0.0029(8) -0.0050(7)
C18 0.0280(7) 0.0272(7) 0.0363(8) -0.0038(6) 0.0006(6) 0.0003(6)

loop_
_atom_type_symbol
_atom_type_description
_atom_type_scat_dispersion_real
_atom_type_scat_dispersion_imag
_atom_type_scat_source
C C 0.0033 0.0016 'International Tables Vol C Tables 4.2.6.8 and 6.1.1.4'
H H 0.0000 0.0000 'International Tables Vol C Tables 4.2.6.8 and 6.1.1.4'
N N 0.0061 0.0033 'International Tables Vol C Tables 4.2.6.8 and 6.1.1.4'
O O 0.0106 0.0060 'International Tables Vol C Tables 4.2.6.8 and 6.1.1.4'

loop_
_geom_angle_atom_site_label_1
_geom_angle_atom_site_label_2
_geom_angle_atom_site_label_3
_geom_angle
_geom_angle_site_symmetry_1
_geom_angle_site_symmetry_3
_geom_angle_publ_flag
C7 O1 C8 116.44(11) . . ?
C10 O3 C11 115.55(11) . . ?
C3 O5 H5 109.5 . . ?
C7 N1 N2 119.34(10) . . ?
C7 N1 C1 124.39(11) . . ?
N2 N1 C1 107.64(9) . . ?
C10 N2 N1 117.47(10) . . ?
C10 N2 C2 120.80(11) . . ?
N1 N2 C2 104.00(9) . . ?
C2 N3 C1 109.07(11) . . ?
N3 C1 N1 103.28(10) . . ?
N3 C1 C4 110.59(11) . . ?
N1 C1 C4 112.42(11) . . ?
N3 C1 C3 104.68(10) . . ?
N1 C1 C3 111.89(11) . . ?
C4 C1 C3 113.23(11) . . ?
N3 C2 N2 114.52(11) . . ?
N3 C2 C13 123.86(12) . . ?
N2 C2 C13 121.60(11) . . ?
O6 C3 O5 125.05(13) . . ?
O6 C3 C1 122.73(13) . . ?
O5 C3 C1 111.98(11) . . ?
C5 C4 C6 109.05(13) . . ?
C5 C4 C1 112.34(12) . . ?
C6 C4 C1 110.83(11) . . ?
C5 C4 H4 108.2 . . ?
C6 C4 H4 108.2 . . ?
C1 C4 H4 108.2 . . ?
C4 C5 H5A 109.5 . . ?
C4 C5 H5B 109.5 . . ?
H5A C5 H5B 109.5 . . ?
C4 C5 H5C 109.5 . . ?
H5A C5 H5C 109.5 . . ?
H5B C5 H5C 109.5 . . ?
C4 C6 H6A 109.5 . . ?
C4 C6 H6B 109.5 . . ?
H6A C6 H6B 109.5 . . ?
C4 C6 H6C 109.5 . . ?
H6A C6 H6C 109.5 . . ?
H6B C6 H6C 109.5 . . ?
O2 C7 O1 126.08(12) . . ?
O2 C7 N1 121.10(12) . . ?
O1 C7 N1 112.71(11) . . ?
O1 C8 C9 106.63(12) . . ?
O1 C8 H8A 110.4 . . ?
C9 C8 H8A 110.4 . . ?
O1 C8 H8B 110.4 . . ?
C9 C8 H8B 110.4 . . ?
H8A C8 H8B 108.6 . . ?
C8 C9 H9A 109.5 . . ?
C8 C9 H9B 109.5 . . ?
H9A C9 H9B 109.5 . . ?
C8 C9 H9C 109.5 . . ?
H9A C9 H9C 109.5 . . ?
H9B C9 H9C 109.5 . . ?
O4 C10 O3 126.74(13) . . ?
O4 C10 N2 122.28(13) . . ?
O3 C10 N2 110.92(11) . . ?
O3 C11 C12 110.02(13) . . ?
O3 C11 H11A 109.7 . . ?
C12 C11 H11A 109.7 . . ?
O3 C11 H11B 109.7 . . ?
C12 C11 H11B 109.7 . . ?
H11A C11 H11B 108.2 . . ?
C11 C12 H12A 109.5 . . ?
C11 C12 H12B 109.5 . . ?
H12A C12 H12B 109.5 . . ?
C11 C12 H12C 109.5 . . ?
H12A C12 H12C 109.5 . . ?
H12B C12 H12C 109.5 . . ?
C14 C13 C18 119.54(13) . . ?
C14 C13 C2 121.65(13) . . ?
C18 C13 C2 118.70(12) . . ?
C15 C14 C13 120.05(15) . . ?
C15 C14 H14 120.0 . . ?
C13 C14 H14 120.0 . . ?
C16 C15 C14 119.99(15) . . ?
C16 C15 H15 120.0 . . ?
C14 C15 H15 120.0 . . ?
C17 C16 C15 120.40(14) . . ?
C17 C16 H16 119.8 . . ?
C15 C16 H16 119.8 . . ?
C16 C17 C18 119.96(15) . . ?
C16 C17 H17 120.0 . . ?
C18 C17 H17 120.0 . . ?
C17 C18 C13 120.04(14) . . ?
C17 C18 H18 120.0 . . ?
C13 C18 H18 120.0 . . ?

loop_
_geom_bond_atom_site_label_1
_geom_bond_atom_site_label_2
_geom_bond_distance
_geom_bond_site_symmetry_2
_geom_bond_publ_flag
O1 C7 1.3194(16) . ?
O1 C8 1.4589(16) . ?
O2 C7 1.2256(16) . ?
O3 C10 1.3215(17) . ?
O3 C11 1.4642(17) . ?
O4 C10 1.1940(17) . ?
O5 C3 1.3245(17) . ?
O5 H5 0.8400 . ?
O6 C3 1.1996(16) . ?
N1 C7 1.3635(17) . ?
N1 N2 1.4231(14) . ?
N1 C1 1.4844(16) . ?
N2 C10 1.4163(17) . ?
N2 C2 1.4312(17) . ?
N3 C2 1.2706(16) . ?
N3 C1 1.4698(16) . ?
C1 C4 1.5364(19) . ?
C1 C3 1.5434(19) . ?
C2 C13 1.4737(18) . ?
C4 C5 1.522(2) . ?
C4 C6 1.527(2) . ?
C4 H4 1.0000 . ?
C5 H5A 0.9800 . ?
C5 H5B 0.9800 . ?
C5 H5C 0.9800 . ?
C6 H6A 0.9800 . ?
C6 H6B 0.9800 . ?
C6 H6C 0.9800 . ?
C8 C9 1.494(2) . ?
C8 H8A 0.9900 . ?
C8 H8B 0.9900 . ?
C9 H9A 0.9800 . ?
C9 H9B 0.9800 . ?
C9 H9C 0.9800 . ?
C11 C12 1.488(2) . ?
C11 H11A 0.9900 . ?
C11 H11B 0.9900 . ?
C12 H12A 0.9800 . ?
C12 H12B 0.9800 . ?
C12 H12C 0.9800 . ?
C13 C14 1.387(2) . ?
C13 C18 1.390(2) . ?
C14 C15 1.385(2) . ?
C14 H14 0.9500 . ?
C15 C16 1.379(2) . ?
C15 H15 0.9500 . ?
C16 C17 1.376(2) . ?
C16 H16 0.9500 . ?
C17 C18 1.386(2) . ?
C17 H17 0.9500 . ?
C18 H18 0.9500 . ?

loop_
_geom_hbond_atom_site_label_D
_geom_hbond_atom_site_label_H
_geom_hbond_atom_site_label_A
_geom_hbond_distance_DH
_geom_hbond_distance_HA
_geom_hbond_distance_DA
_geom_hbond_angle_DHA
_geom_hbond_site_symmetry_A
O5 H5 O2 0.84 1.86 2.6919(13) 169.1 3_577

loop_
_geom_torsion_atom_site_label_1
_geom_torsion_atom_site_label_2
_geom_torsion_atom_site_label_3
_geom_torsion_atom_site_label_4
_geom_torsion
_geom_torsion_site_symmetry_1
_geom_torsion_site_symmetry_2
_geom_torsion_site_symmetry_3
_geom_torsion_site_symmetry_4
_geom_torsion_publ_flag
C7 N1 N2 C10 -85.21(15) . . . . ?
C1 N1 N2 C10 125.62(12) . . . . ?
C7 N1 N2 C2 138.37(12) . . . . ?
C1 N1 N2 C2 -10.80(13) . . . . ?
C2 N3 C1 N1 -9.22(14) . . . . ?
C2 N3 C1 C4 111.26(13) . . . . ?
C2 N3 C1 C3 -126.47(12) . . . . ?
C7 N1 C1 N3 -134.93(12) . . . . ?
N2 N1 C1 N3 12.28(13) . . . . ?
C7 N1 C1 C4 105.84(14) . . . . ?
N2 N1 C1 C4 -106.94(12) . . . . ?
C7 N1 C1 C3 -22.88(17) . . . . ?
N2 N1 C1 C3 124.34(11) . . . . ?
C1 N3 C2 N2 2.77(16) . . . . ?
C1 N3 C2 C13 -178.90(12) . . . . ?
C10 N2 C2 N3 -129.35(13) . . . . ?
N1 N2 C2 N3 5.25(15) . . . . ?
C10 N2 C2 C13 52.27(18) . . . . ?
N1 N2 C2 C13 -173.13(11) . . . . ?
N3 C1 C3 O6 -108.37(15) . . . . ?
N1 C1 C3 O6 140.46(14) . . . . ?
C4 C1 C3 O6 12.16(19) . . . . ?
N3 C1 C3 O5 66.27(13) . . . . ?
N1 C1 C3 O5 -44.90(15) . . . . ?
C4 C1 C3 O5 -173.20(11) . . . . ?
N3 C1 C4 C5 -178.76(12) . . . . ?
N1 C1 C4 C5 -63.90(15) . . . . ?
C3 C1 C4 C5 64.12(16) . . . . ?
N3 C1 C4 C6 -56.49(15) . . . . ?
N1 C1 C4 C6 58.37(15) . . . . ?
C3 C1 C4 C6 -173.60(12) . . . . ?
C8 O1 C7 O2 -9.0(2) . . . . ?
C8 O1 C7 N1 167.27(11) . . . . ?
N2 N1 C7 O2 -174.78(12) . . . . ?
C1 N1 C7 O2 -31.08(19) . . . . ?
N2 N1 C7 O1 8.76(17) . . . . ?
C1 N1 C7 O1 152.47(12) . . . . ?
C7 O1 C8 C9 -179.51(13) . . . . ?
C11 O3 C10 O4 -3.9(2) . . . . ?
C11 O3 C10 N2 173.47(11) . . . . ?
N1 N2 C10 O4 -168.55(13) . . . . ?
C2 N2 C10 O4 -39.7(2) . . . . ?
N1 N2 C10 O3 13.93(16) . . . . ?
C2 N2 C10 O3 142.78(12) . . . . ?
C10 O3 C11 C12 -88.97(17) . . . . ?
N3 C2 C13 C14 -146.00(14) . . . . ?
N2 C2 C13 C14 32.2(2) . . . . ?
N3 C2 C13 C18 30.2(2) . . . . ?
N2 C2 C13 C18 -151.59(13) . . . . ?
C18 C13 C14 C15 0.6(2) . . . . ?
C2 C13 C14 C15 176.71(14) . . . . ?
C13 C14 C15 C16 0.7(2) . . . . ?
C14 C15 C16 C17 -1.5(3) . . . . ?
C15 C16 C17 C18 0.9(3) . . . . ?
C16 C17 C18 C13 0.4(2) . . . . ?
C14 C13 C18 C17 -1.1(2) . . . . ?
C2 C13 C18 C17 -177.41(13) . . . . ?
